data_7130906
loop_
_publ_author_name
'Hsieh, Chang-Chih'
'Li, Cheng-Yao'
'Chiang, Ming-Hsi'
'Horng, Yih-Chern'

_publ_section_title
;
 Catalytic O2 Activation toward Oxidative N-S Bond Formation by a Thiolato
 Fe(III) Complex
;
_journal_name_full 'Chemical Communications'
_journal_paper_doi 10.1039/D2CC05375F
_journal_year 2022
_chemical_formula_sum 'C28 H24 N2 O4 S2'
_chemical_formula_weight 516.61
_space_group_IT_number 15
_space_group_name_Hall '-C 2yc'
_space_group_name_H-M_alt 'C 1 2/c 1'
_symmetry_cell_setting monoclinic
_symmetry_space_group_name_H-M 'C 1 2/c 1'
_atom_sites_solution_hydrogens geom
_atom_sites_solution_primary direct
_atom_sites_solution_secondary difmap
_audit_creation_method SHELXL-97
_audit_update_record
;
2022-07-28 deposited with the CCDC.	2022-10-26 downloaded from the CCDC.
;
_cell_angle_alpha 90.00
_cell_angle_beta 97.173(12)
_cell_angle_gamma 90.00
_cell_formula_units_Z 4
_cell_length_a 11.532(2)
_cell_length_b 10.4494(19)
_cell_length_c 20.496(4)
_cell_measurement_reflns_used 3199
_cell_measurement_temperature 150(2)
_cell_measurement_theta_max 25.77
_cell_measurement_theta_min 2.64
_cell_volume 2450.5(8)
_computing_cell_refinement 'Bruker SAINT'
_computing_data_collection 'Bruker APEX2'
_computing_data_reduction 'Bruker SAINT'
_computing_molecular_graphics 'Bruker SHELXTL'
_computing_publication_material 'Bruker SHELXTL'
_computing_structure_refinement 'SHELXL-97 (Sheldrick, 2008)'
_computing_structure_solution 'SHELXS-97 (Sheldrick, 2008)'
_diffrn_ambient_temperature 150(2)
_diffrn_measured_fraction_theta_full 0.994
_diffrn_measured_fraction_theta_max 0.994
_diffrn_measurement_device_type 'Bruker APEX-II CCD'
_diffrn_measurement_method \w
_diffrn_radiation_monochromator graphite
_diffrn_radiation_source 'fine-focus sealed tube'
_diffrn_radiation_type MoK\a
_diffrn_radiation_wavelength 0.71073
_diffrn_reflns_av_R_equivalents 0.0486
_diffrn_reflns_av_sigmaI/netI 0.0447
_diffrn_reflns_limit_h_max 15
_diffrn_reflns_limit_h_min -15
_diffrn_reflns_limit_k_max 13
_diffrn_reflns_limit_k_min -13
_diffrn_reflns_limit_l_max 27
_diffrn_reflns_limit_l_min -27
_diffrn_reflns_number 14783
_diffrn_reflns_theta_full 28.28
_diffrn_reflns_theta_max 28.28
_diffrn_reflns_theta_min 2.00
_exptl_absorpt_coefficient_mu 0.256
_exptl_absorpt_correction_T_max 0.9582
_exptl_absorpt_correction_T_min 0.9582
_exptl_absorpt_correction_type multi-scan
_exptl_crystal_colour 'light yellow'
_exptl_crystal_density_diffrn 1.400
_exptl_crystal_density_method 'not measured'
_exptl_crystal_description block
_exptl_crystal_F_000 1248
_exptl_crystal_size_max 0.10
_exptl_crystal_size_mid 0.10
_exptl_crystal_size_min 0.10
_refine_diff_density_max 0.407
_refine_diff_density_min -0.386
_refine_diff_density_rms 0.069
_refine_ls_extinction_method none
_refine_ls_goodness_of_fit_ref 1.164
_refine_ls_hydrogen_treatment mixed
_refine_ls_matrix_type full
_refine_ls_number_parameters 164
_refine_ls_number_reflns 3030
_refine_ls_number_restraints 0
_refine_ls_restrained_S_all 1.164
_refine_ls_R_factor_all 0.0782
_refine_ls_R_factor_gt 0.0573
_refine_ls_shift/su_max 0.000
_refine_ls_shift/su_mean 0.000
_refine_ls_structure_factor_coef Fsqd
_refine_ls_weighting_details 'calc w=1/[\s^2^(Fo^2^)+(0.1000P)^2^+0.1000P] where P=(Fo^2^+2Fc^2^)/3'
_refine_ls_weighting_scheme calc
_refine_ls_wR_factor_gt 0.1648
_refine_ls_wR_factor_ref 0.1798
_reflns_number_gt 2335
_reflns_number_total 3032
_reflns_threshold_expression >2sigma(I)
_cod_data_source_file d2cc05375f2.cif
_cod_data_source_block compound2e
_cod_depositor_comments
;
The following automatic conversions were performed:

data item '_symmetry_cell_setting' value 'Monoclinic' was changed to
'monoclinic' in accordance with the
/home/data/users/saulius/crontab/automatic-downloads/rss-feeds/RSC/lib/dictionaries/cif_core.dic
dictionary named 'cif_core.dic' version 2.4.2 last updated on
2011-04-26.

Automatic conversion script
Id: cif_fix_values 7556 2019-12-06 15:28:31Z antanas 
;
_cod_original_cell_volume 2450.4(7)
_cod_original_sg_symbol_H-M C2/c
_cod_database_code 7130906

loop_
_symmetry_equiv_pos_as_xyz
'x, y, z'
'-x, y, -z+1/2'
'x+1/2, y+1/2, z'
'-x+1/2, y+1/2, -z+1/2'
'-x, -y, -z'
'x, -y, z-1/2'
'-x+1/2, -y+1/2, -z'
'x+1/2, -y+1/2, z-1/2'

loop_
_atom_site_label
_atom_site_type_symbol
_atom_site_fract_x
_atom_site_fract_y
_atom_site_fract_z
_atom_site_U_iso_or_equiv
_atom_site_adp_type
_atom_site_occupancy
_atom_site_symmetry_multiplicity
_atom_site_calc_flag
_atom_site_refinement_flags
_atom_site_disorder_assembly
_atom_site_disorder_group
S1 S 0.48938(5) 0.04362(6) 0.29898(3) 0.0326(2) Uani 1 1 d . . .
C1 C 0.63767(19) -0.0606(2) 0.40216(11) 0.0251(5) Uani 1 1 d . . .
C2 C 0.59490(19) -0.0704(2) 0.33506(11) 0.0267(5) Uani 1 1 d . . .
C7 C 0.5927(2) 0.0429(2) 0.44235(11) 0.0276(5) Uani 1 1 d . . .
C8 C 0.6462(2) 0.1831(2) 0.53933(11) 0.0293(5) Uani 1 1 d . . .
C3 C 0.7210(2) -0.1479(2) 0.42913(11) 0.0297(5) Uani 1 1 d . . .
H3 H 0.7499 -0.1415 0.4734 0.036 Uiso 1 1 calc R . .
C9 C 0.7218(2) 0.1873(3) 0.59829(11) 0.0303(5) Uani 1 1 d . . .
C4 C 0.6375(2) -0.1664(2) 0.29736(11) 0.0304(5) Uani 1 1 d . . .
H4 H 0.6106 -0.1727 0.2528 0.037 Uiso 1 1 calc R . .
C5 C 0.7620(2) -0.2442(2) 0.39181(12) 0.0332(6) Uani 1 1 d . . .
H5 H 0.8172 -0.3025 0.4108 0.040 Uiso 1 1 calc R . .
C6 C 0.7197(2) -0.2524(3) 0.32597(12) 0.0346(6) Uani 1 1 d . . .
H6 H 0.7468 -0.3168 0.3004 0.041 Uiso 1 1 calc R . .
C10 C 0.5537(2) 0.3760(3) 0.57152(13) 0.0380(6) Uani 1 1 d . . .
H10 H 0.4969 0.4390 0.5629 0.046 Uiso 1 1 calc R . .
C11 C 0.7145(2) 0.2861(3) 0.64228(11) 0.0334(6) Uani 1 1 d . . .
H11 H 0.7663 0.2897 0.6808 0.040 Uiso 1 1 calc R . .
C12 C 0.5619(2) 0.2778(3) 0.52630(12) 0.0346(6) Uani 1 1 d . . .
H12 H 0.5109 0.2756 0.4874 0.042 Uiso 1 1 calc R . .
C13 C 0.6300(2) 0.3798(3) 0.62907(12) 0.0371(6) Uani 1 1 d . . .
H13 H 0.6245 0.4456 0.6591 0.045 Uiso 1 1 calc R . .
C14 C 0.8779(3) 0.0880(3) 0.66703(13) 0.0494(8) Uani 1 1 d . . .
H14A H 0.8329 0.0966 0.7031 0.074 Uiso 1 1 calc R . .
H14B H 0.9324 0.1576 0.6677 0.074 Uiso 1 1 calc R . .
H14C H 0.9199 0.0084 0.6709 0.074 Uiso 1 1 calc R . .
O1 O 0.49550(16) 0.08932(19) 0.42656(9) 0.0412(5) Uani 1 1 d . . .
O2 O 0.80185(16) 0.08983(18) 0.60677(8) 0.0369(5) Uani 1 1 d . . .
N1 N 0.66584(17) 0.0840(2) 0.49520(9) 0.0288(5) Uani 1 1 d . . .
H1 H 0.7319 0.0452 0.5027 0.035 Uiso 1 1 calc R . .

loop_
_atom_site_aniso_label
_atom_site_aniso_U_11
_atom_site_aniso_U_22
_atom_site_aniso_U_33
_atom_site_aniso_U_23
_atom_site_aniso_U_13
_atom_site_aniso_U_12
S1 0.0321(4) 0.0279(4) 0.0340(4) -0.0043(2) -0.0113(2) 0.0072(2)
C1 0.0233(11) 0.0224(12) 0.0292(12) 0.0000(9) 0.0012(8) 0.0013(9)
C2 0.0223(11) 0.0252(13) 0.0307(12) 0.0000(9) -0.0035(8) 0.0015(9)
C7 0.0270(11) 0.0268(13) 0.0284(11) -0.0020(9) 0.0014(9) 0.0018(9)
C8 0.0298(12) 0.0302(14) 0.0282(11) -0.0042(10) 0.0047(9) -0.0017(10)
C3 0.0299(12) 0.0304(14) 0.0274(11) 0.0011(10) -0.0018(9) 0.0026(10)
C9 0.0284(12) 0.0333(14) 0.0295(12) -0.0022(10) 0.0050(9) 0.0009(10)
C4 0.0322(12) 0.0305(14) 0.0271(11) -0.0026(10) -0.0019(9) 0.0049(10)
C5 0.0307(13) 0.0313(14) 0.0365(13) 0.0022(11) -0.0002(10) 0.0111(11)
C6 0.0378(14) 0.0306(14) 0.0354(13) -0.0024(11) 0.0047(10) 0.0087(11)
C10 0.0351(14) 0.0358(16) 0.0430(14) -0.0063(12) 0.0039(11) 0.0070(12)
C11 0.0353(13) 0.0367(15) 0.0279(11) -0.0030(10) 0.0025(9) -0.0023(11)
C12 0.0304(13) 0.0377(15) 0.0351(13) -0.0046(11) 0.0016(10) 0.0024(11)
C13 0.0390(14) 0.0361(15) 0.0373(14) -0.0083(11) 0.0089(11) 0.0031(11)
C14 0.0509(18) 0.056(2) 0.0373(15) -0.0099(14) -0.0119(13) 0.0162(15)
O1 0.0288(9) 0.0452(12) 0.0468(11) -0.0146(9) -0.0067(8) 0.0130(8)
O2 0.0372(10) 0.0394(11) 0.0317(9) -0.0062(8) -0.0054(7) 0.0092(8)
N1 0.0256(10) 0.0308(12) 0.0293(10) -0.0044(8) 0.0007(8) 0.0049(8)

loop_
_atom_type_symbol
_atom_type_description
_atom_type_scat_dispersion_real
_atom_type_scat_dispersion_imag
_atom_type_scat_source
C C 0.0033 0.0016 'International Tables Vol C Tables 4.2.6.8 and 6.1.1.4'
H H 0.0000 0.0000 'International Tables Vol C Tables 4.2.6.8 and 6.1.1.4'
N N 0.0061 0.0033 'International Tables Vol C Tables 4.2.6.8 and 6.1.1.4'
O O 0.0106 0.0060 'International Tables Vol C Tables 4.2.6.8 and 6.1.1.4'
S S 0.1246 0.1234 'International Tables Vol C Tables 4.2.6.8 and 6.1.1.4'

loop_
_geom_angle_atom_site_label_1
_geom_angle_atom_site_label_2
_geom_angle_atom_site_label_3
_geom_angle
_geom_angle_site_symmetry_1
_geom_angle_site_symmetry_3
_geom_angle_publ_flag
C2 S1 S1 104.20(8) . 2_655 ?
C3 C1 C2 118.9(2) . . ?
C3 C1 C7 121.8(2) . . ?
C2 C1 C7 119.3(2) . . ?
C4 C2 C1 119.3(2) . . ?
C4 C2 S1 121.17(17) . . ?
C1 C2 S1 119.48(18) . . ?
O1 C7 N1 122.8(2) . . ?
O1 C7 C1 120.7(2) . . ?
N1 C7 C1 116.5(2) . . ?
C12 C8 C9 119.3(2) . . ?
C12 C8 N1 124.3(2) . . ?
C9 C8 N1 116.3(2) . . ?
C5 C3 C1 121.7(2) . . ?
O2 C9 C11 124.6(2) . . ?
O2 C9 C8 115.0(2) . . ?
C11 C9 C8 120.3(2) . . ?
C6 C4 C2 120.2(2) . . ?
C6 C5 C3 118.9(2) . . ?
C5 C6 C4 121.0(2) . . ?
C13 C10 C12 120.0(2) . . ?
C9 C11 C13 120.0(2) . . ?
C8 C12 C10 120.0(2) . . ?
C10 C13 C11 120.3(2) . . ?
C9 O2 C14 116.9(2) . . ?
C7 N1 C8 127.6(2) . . ?

loop_
_geom_bond_atom_site_label_1
_geom_bond_atom_site_label_2
_geom_bond_distance
_geom_bond_site_symmetry_2
_geom_bond_publ_flag
S1 C2 1.795(2) . ?
S1 S1 2.0530(13) 2_655 ?
C1 C3 1.389(3) . ?
C1 C2 1.406(3) . ?
C1 C7 1.491(3) . ?
C2 C4 1.393(3) . ?
C7 O1 1.227(3) . ?
C7 N1 1.357(3) . ?
C8 C12 1.389(3) . ?
C8 C9 1.400(3) . ?
C8 N1 1.411(3) . ?
C3 C5 1.383(3) . ?
C9 O2 1.371(3) . ?
C9 C11 1.380(3) . ?
C4 C6 1.382(3) . ?
C5 C6 1.379(3) . ?
C10 C13 1.381(4) . ?
C10 C12 1.394(4) . ?
C11 C13 1.384(4) . ?
C14 O2 1.423(3) . ?
